data_4329811
loop_
_publ_author_name
'Goutam Mukherjee'
'Puspendra Singh'
'Chandrasekhar Ganguri'
'Sagar Sharma'
'Harkesh B. Singh'
'Nidhi Goel'
'Udai P. Singh'
'Ray J. Butcher'

_publ_contact_author_address
;
Department of Chemistry
Indian Institute of Technology Bombay
Powai, Mumbai-40076
India
;
_publ_contact_author_email chhbsia@chem.iitb.ac.in
_publ_contact_author_name 'Prof. Harkesh B. Singh'
_publ_section_title
;
 Selenadiazolopyridine: A Synthon for Supramolecular Assembly and
 Complexes with Metallophilic Interactions
;
_journal_name_full 'Inorganic Chemistry'
_journal_page_first 8128
_journal_page_last 8140
_journal_paper_doi 10.1021/ic3005272
_journal_volume 51
_journal_year 2012
_chemical_formula_moiety
;
C10 H12 Cu N6 O3 Se2, 2(C5 H3 N3 Se), 2(Cl O4) 
;
_chemical_formula_sum 'C20 H18 Cl2 Cu N12 O11 Se4'
_chemical_formula_weight 1052.74
_space_group_IT_number 2
_symmetry_cell_setting triclinic
_symmetry_space_group_name_Hall '-P 1'
_symmetry_space_group_name_H-M 'P -1'
_atom_sites_solution_hydrogens geom
_atom_sites_solution_primary direct
_atom_sites_solution_secondary difmap
_audit_creation_method SHELXL-97
_cell_angle_alpha 100.188(4)
_cell_angle_beta 96.877(3)
_cell_angle_gamma 106.360(3)
_cell_formula_units_Z 2
_cell_length_a 11.2674(7)
_cell_length_b 11.4607(8)
_cell_length_c 13.3644(8)
_cell_measurement_reflns_used 9988
_cell_measurement_temperature 173(2)
_cell_measurement_theta_max 30.579
_cell_measurement_theta_min 2.721
_cell_volume 1603.31(18)
_computing_cell_refinement 'Bruker Apex 2'
_computing_data_collection 'Bruker Apex 2'
_computing_data_reduction 'Bruker Saint'
_computing_molecular_graphics 'Bruker SHELXTL (Sheldrick, 2008)'
_computing_publication_material 'Bruker SHELXTL'
_computing_structure_refinement 'SHELXL-97 (Sheldrick, 2008)'
_computing_structure_solution 'SHELXS-97 (Sheldrick, 2008)'
_diffrn_ambient_temperature 173(2)
_diffrn_measured_fraction_theta_full 0.972
_diffrn_measured_fraction_theta_max 0.946
_diffrn_measurement_device_type 'Bruker P4'
_diffrn_measurement_method '\w scans'
_diffrn_radiation_monochromator graphite
_diffrn_radiation_source 'fine-focus sealed tube'
_diffrn_radiation_type MoK\a
_diffrn_radiation_wavelength 0.71073
_diffrn_reflns_av_R_equivalents 0.0410
_diffrn_reflns_av_sigmaI/netI 0.0622
_diffrn_reflns_limit_h_max 16
_diffrn_reflns_limit_h_min -16
_diffrn_reflns_limit_k_max 15
_diffrn_reflns_limit_k_min -16
_diffrn_reflns_limit_l_max 19
_diffrn_reflns_limit_l_min -17
_diffrn_reflns_number 32499
_diffrn_reflns_theta_full 25.50
_diffrn_reflns_theta_max 30.86
_diffrn_reflns_theta_min 3.09
_diffrn_standards_decay_% 0
_diffrn_standards_interval_count 50
_diffrn_standards_number 2
_exptl_absorpt_coefficient_mu 5.465
_exptl_absorpt_correction_T_max 0.7462
_exptl_absorpt_correction_T_min 0.6284
_exptl_absorpt_correction_type multi-scan
_exptl_absorpt_process_details 'Sadabs (Sheldrick, 1996)'
_exptl_crystal_colour blue-green
_exptl_crystal_density_diffrn 2.181
_exptl_crystal_description prism
_exptl_crystal_F_000 1018
_exptl_crystal_size_max 0.4
_exptl_crystal_size_mid 0.35
_exptl_crystal_size_min 0.2
_refine_diff_density_max 0.987
_refine_diff_density_min -0.917
_refine_diff_density_rms 0.134
_refine_ls_extinction_method none
_refine_ls_goodness_of_fit_ref 1.010
_refine_ls_hydrogen_treatment mixed
_refine_ls_matrix_type full
_refine_ls_number_parameters 469
_refine_ls_number_reflns 9578
_refine_ls_number_restraints 9
_refine_ls_restrained_S_all 1.010
_refine_ls_R_factor_all 0.0729
_refine_ls_R_factor_gt 0.0338
_refine_ls_shift/su_max 0.001
_refine_ls_shift/su_mean 0.000
_refine_ls_structure_factor_coef Fsqd
_refine_ls_weighting_details 'calc w=1/[\s^2^(Fo^2^)+(0.0334P)^2^] where P=(Fo^2^+2Fc^2^)/3'
_refine_ls_weighting_scheme calc
_refine_ls_wR_factor_gt 0.0664
_refine_ls_wR_factor_ref 0.0763
_reflns_number_gt 6421
_reflns_number_total 9578
_reflns_threshold_expression I>2\s(I)
_cod_data_source_file ic3005272_si_002_08.cif
_cod_data_source_block 11
_cod_database_code 4329811

loop_
_symmetry_equiv_pos_as_xyz
'x, y, z'
'-x, -y, -z'

loop_
_atom_site_label
_atom_site_type_symbol
_atom_site_fract_x
_atom_site_fract_y
_atom_site_fract_z
_atom_site_U_iso_or_equiv
_atom_site_adp_type
_atom_site_occupancy
_atom_site_symmetry_multiplicity
_atom_site_calc_flag
_atom_site_refinement_flags
Cu Cu 0.28160(3) 0.56282(3) 0.24932(3) 0.01313(8) Uani 1 1 d .
Se1A Se 0.67130(2) 0.58099(3) 0.48087(2) 0.01520(7) Uani 1 1 d .
Se1B Se 0.12692(3) 0.64410(3) 0.57550(2) 0.01559(7) Uani 1 1 d .
Se1C Se 0.47162(3) 0.79316(3) 0.54280(2) 0.01638(7) Uani 1 1 d .
Se1D Se 0.27534(3) 1.01619(3) 0.58592(2) 0.02075(8) Uani 1 1 d .
Cl1 Cl 0.66458(6) 0.79225(6) 0.15307(5) 0.01599(14) Uani 1 1 d .
Cl2 Cl -0.09106(7) 0.26076(7) 0.07443(6) 0.02324(16) Uani 1 1 d .
O11 O 0.68970(18) 0.76172(19) 0.25144(14) 0.0205(5) Uani 1 1 d .
O12 O 0.53003(17) 0.7743(2) 0.12708(15) 0.0221(5) Uani 1 1 d .
O13 O 0.69907(19) 0.7110(2) 0.07505(15) 0.0258(5) Uani 1 1 d .
O14 O 0.7323(2) 0.9198(2) 0.15801(17) 0.0301(5) Uani 1 1 d .
O21 O -0.0579(2) 0.3090(2) 0.18480(17) 0.0351(6) Uani 1 1 d .
O22 O -0.2156(2) 0.2607(3) 0.03679(19) 0.0427(7) Uani 1 1 d .
O23 O -0.0847(3) 0.1377(2) 0.0511(2) 0.0521(8) Uani 1 1 d .
O24 O -0.0059(2) 0.3385(3) 0.02339(19) 0.0571(9) Uani 1 1 d .
O1W O 0.20426(18) 0.39007(18) 0.25624(17) 0.0191(4) Uani 1 1 d D
H1W1 H 0.233(2) 0.333(2) 0.243(3) 0.029 Uiso 1 1 d D
H1W2 H 0.1279(15) 0.358(3) 0.243(2) 0.029 Uiso 1 1 d D
O2W O 0.2195(2) 0.5373(2) 0.07377(16) 0.0246(5) Uani 1 1 d D
H2W1 H 0.219(3) 0.587(2) 0.036(2) 0.037 Uiso 1 1 d D
H2W2 H 0.167(3) 0.474(2) 0.048(2) 0.037 Uiso 1 1 d D
O3W O 0.36915(19) 0.74003(18) 0.26923(17) 0.0189(4) Uani 1 1 d D
H3W1 H 0.336(3) 0.793(2) 0.273(2) 0.028 Uiso 1 1 d D
H3W2 H 0.421(2) 0.758(3) 0.231(2) 0.028 Uiso 1 1 d D
N1A N 0.4399(2) 0.5215(2) 0.22603(17) 0.0133(5) Uani 1 1 d .
N2A N 0.7146(2) 0.4920(2) 0.37613(18) 0.0161(5) Uani 1 1 d .
N3A N 0.5377(2) 0.5943(2) 0.40122(17) 0.0136(5) Uani 1 1 d .
N1B N 0.1252(2) 0.6030(2) 0.28307(17) 0.0137(5) Uani 1 1 d .
N2B N 0.0114(2) 0.7019(2) 0.51671(18) 0.0171(5) Uani 1 1 d .
N3B N 0.1790(2) 0.5983(2) 0.45711(17) 0.0144(5) Uani 1 1 d .
N1C N 0.6791(2) 0.7842(2) 0.79077(18) 0.0177(5) Uani 1 1 d .
N2C N 0.4493(2) 0.8927(2) 0.65307(19) 0.0192(5) Uani 1 1 d .
N3C N 0.5819(2) 0.7421(2) 0.61698(18) 0.0166(5) Uani 1 1 d .
N1D N 0.2275(2) 0.8995(2) 0.29144(18) 0.0169(5) Uani 1 1 d .
N2D N 0.1692(2) 1.0805(2) 0.5207(2) 0.0239(6) Uani 1 1 d .
N3D N 0.2965(2) 0.9273(2) 0.46923(18) 0.0178(5) Uani 1 1 d .
C1A C 0.4492(3) 0.4645(3) 0.1342(2) 0.0177(6) Uani 1 1 d .
H1AA H 0.3862 0.4581 0.0776 0.021 Uiso 1 1 calc R
C2A C 0.5461(3) 0.4114(3) 0.1127(2) 0.0179(6) Uani 1 1 d .
H2AA H 0.5470 0.3731 0.0438 0.022 Uiso 1 1 calc R
C3A C 0.6374(3) 0.4159(3) 0.1910(2) 0.0180(6) Uani 1 1 d .
H3AA H 0.7015 0.3790 0.1789 0.022 Uiso 1 1 calc R
C4A C 0.6331(2) 0.4780(3) 0.2918(2) 0.0147(6) Uani 1 1 d .
C5A C 0.5344(2) 0.5334(2) 0.3070(2) 0.0117(5) Uani 1 1 d .
C1B C 0.0440(2) 0.6244(3) 0.2149(2) 0.0167(6) Uani 1 1 d .
H1BA H 0.0511 0.6048 0.1442 0.020 Uiso 1 1 calc R
C2B C -0.0532(2) 0.6745(3) 0.2392(2) 0.0182(6) Uani 1 1 d .
H2BA H -0.1097 0.6847 0.1852 0.022 Uiso 1 1 calc R
C3B C -0.0662(2) 0.7079(3) 0.3386(2) 0.0170(6) Uani 1 1 d .
H3BA H -0.1276 0.7464 0.3560 0.020 Uiso 1 1 calc R
C4B C 0.0160(2) 0.6830(3) 0.4162(2) 0.0147(6) Uani 1 1 d .
C5B C 0.1092(2) 0.6267(2) 0.3845(2) 0.0134(6) Uani 1 1 d .
C1C C 0.6892(3) 0.8487(3) 0.8843(2) 0.0211(6) Uani 1 1 d .
H1CA H 0.7466 0.8389 0.9378 0.025 Uiso 1 1 calc R
C2C C 0.6199(3) 0.9326(3) 0.9113(2) 0.0225(7) Uani 1 1 d .
H2CA H 0.6328 0.9768 0.9809 0.027 Uiso 1 1 calc R
C3C C 0.5359(3) 0.9499(3) 0.8385(2) 0.0233(7) Uani 1 1 d .
H3CA H 0.4876 1.0040 0.8558 0.028 Uiso 1 1 calc R
C4C C 0.5228(3) 0.8839(3) 0.7352(2) 0.0162(6) Uani 1 1 d .
C5C C 0.5963(2) 0.8006(3) 0.7144(2) 0.0146(6) Uani 1 1 d .
C1D C 0.1525(3) 0.9246(3) 0.2210(2) 0.0200(6) Uani 1 1 d .
H1DA H 0.1493 0.8882 0.1507 0.024 Uiso 1 1 calc R
C2D C 0.0752(3) 1.0029(3) 0.2424(2) 0.0218(7) Uani 1 1 d .
H2DA H 0.0219 1.0153 0.1873 0.026 Uiso 1 1 calc R
C3D C 0.0778(3) 1.0588(3) 0.3403(2) 0.0217(7) Uani 1 1 d .
H3DA H 0.0291 1.1129 0.3556 0.026 Uiso 1 1 calc R
C4D C 0.1563(3) 1.0340(3) 0.4202(2) 0.0181(6) Uani 1 1 d .
C5D C 0.2284(3) 0.9512(3) 0.3928(2) 0.0157(6) Uani 1 1 d .

loop_
_atom_site_aniso_label
_atom_site_aniso_U_11
_atom_site_aniso_U_22
_atom_site_aniso_U_33
_atom_site_aniso_U_23
_atom_site_aniso_U_13
_atom_site_aniso_U_12
Cu 0.01029(16) 0.01617(17) 0.01446(18) 0.00224(14) 0.00347(13) 0.00669(13)
Se1A 0.01182(14) 0.02178(15) 0.01306(15) 0.00230(12) 0.00257(11) 0.00771(12)
Se1B 0.01355(14) 0.01994(15) 0.01503(15) 0.00252(12) 0.00401(11) 0.00819(12)
Se1C 0.01311(14) 0.01805(14) 0.01677(16) 0.00013(12) 0.00221(11) 0.00542(12)
Se1D 0.02738(17) 0.02373(16) 0.01650(16) 0.00315(13) 0.00692(13) 0.01588(14)
Cl1 0.0154(3) 0.0200(3) 0.0143(3) 0.0030(3) 0.0036(3) 0.0081(3)
Cl2 0.0196(4) 0.0261(4) 0.0234(4) 0.0036(3) 0.0024(3) 0.0078(3)
O11 0.0243(11) 0.0265(11) 0.0137(11) 0.0055(9) 0.0029(9) 0.0124(9)
O12 0.0136(10) 0.0328(12) 0.0216(11) 0.0055(10) 0.0029(9) 0.0101(9)
O13 0.0295(12) 0.0374(13) 0.0159(11) -0.0005(10) 0.0062(9) 0.0219(11)
O14 0.0293(13) 0.0238(12) 0.0317(14) 0.0073(11) 0.0037(10) -0.0006(10)
O21 0.0246(13) 0.0515(16) 0.0203(13) -0.0045(12) 0.0051(10) 0.0050(11)
O22 0.0243(13) 0.0584(18) 0.0414(16) 0.0011(14) -0.0021(11) 0.0157(13)
O23 0.088(2) 0.0364(15) 0.0393(16) 0.0023(13) 0.0000(15) 0.0382(15)
O24 0.0383(16) 0.081(2) 0.0340(16) 0.0243(15) 0.0009(13) -0.0144(15)
O1W 0.0140(10) 0.0169(10) 0.0271(12) 0.0030(10) 0.0030(9) 0.0074(9)
O2W 0.0230(12) 0.0336(13) 0.0186(12) 0.0026(10) 0.0014(9) 0.0141(10)
O3W 0.0169(11) 0.0167(10) 0.0265(12) 0.0043(9) 0.0095(9) 0.0087(9)
N1A 0.0109(11) 0.0147(11) 0.0130(12) -0.0006(10) 0.0013(9) 0.0044(9)
N2A 0.0133(12) 0.0229(13) 0.0140(12) 0.0027(11) 0.0042(10) 0.0085(10)
N3A 0.0096(11) 0.0151(11) 0.0154(12) 0.0028(10) 0.0019(9) 0.0033(9)
N1B 0.0116(11) 0.0156(12) 0.0142(12) 0.0019(10) 0.0026(9) 0.0055(10)
N2B 0.0148(12) 0.0189(12) 0.0186(13) 0.0023(11) 0.0046(10) 0.0072(10)
N3B 0.0118(12) 0.0168(12) 0.0150(12) 0.0016(10) 0.0052(9) 0.0053(10)
N1C 0.0181(13) 0.0172(12) 0.0186(13) 0.0050(11) 0.0051(10) 0.0056(10)
N2C 0.0198(13) 0.0199(13) 0.0205(13) 0.0028(11) 0.0058(11) 0.0106(11)
N3C 0.0148(12) 0.0158(12) 0.0182(13) 0.0002(11) 0.0028(10) 0.0054(10)
N1D 0.0164(12) 0.0161(12) 0.0156(13) -0.0017(11) 0.0038(10) 0.0037(10)
N2D 0.0316(15) 0.0262(14) 0.0210(14) 0.0061(12) 0.0077(12) 0.0186(12)
N3D 0.0168(12) 0.0180(12) 0.0190(13) 0.0006(11) 0.0055(10) 0.0074(10)
C1A 0.0135(14) 0.0227(15) 0.0140(15) -0.0005(13) 0.0002(12) 0.0049(12)
C2A 0.0172(15) 0.0220(15) 0.0142(15) -0.0007(13) 0.0044(12) 0.0077(12)
C3A 0.0148(14) 0.0177(14) 0.0228(16) 0.0025(13) 0.0061(12) 0.0075(12)
C4A 0.0122(14) 0.0135(13) 0.0194(15) 0.0047(12) 0.0052(12) 0.0040(11)
C5A 0.0104(13) 0.0123(13) 0.0124(14) 0.0022(11) 0.0038(11) 0.0031(11)
C1B 0.0151(14) 0.0194(14) 0.0165(15) 0.0057(13) 0.0042(12) 0.0053(12)
C2B 0.0115(14) 0.0212(15) 0.0226(16) 0.0055(13) 0.0025(12) 0.0060(12)
C3B 0.0119(14) 0.0188(14) 0.0241(16) 0.0087(13) 0.0057(12) 0.0072(12)
C4B 0.0106(13) 0.0158(13) 0.0183(15) 0.0041(12) 0.0053(11) 0.0036(11)
C5B 0.0097(13) 0.0112(13) 0.0175(15) 0.0010(12) 0.0021(11) 0.0017(11)
C1C 0.0242(16) 0.0247(16) 0.0166(16) 0.0069(14) 0.0072(13) 0.0078(13)
C2C 0.0308(18) 0.0222(15) 0.0147(15) 0.0029(13) 0.0067(13) 0.0081(14)
C3C 0.0307(18) 0.0208(15) 0.0227(17) 0.0042(14) 0.0130(14) 0.0115(14)
C4C 0.0146(14) 0.0165(14) 0.0181(15) 0.0033(13) 0.0042(12) 0.0053(12)
C5C 0.0125(13) 0.0147(13) 0.0181(15) 0.0057(12) 0.0074(12) 0.0033(11)
C1D 0.0180(15) 0.0163(14) 0.0220(16) 0.0011(13) 0.0028(13) 0.0017(12)
C2D 0.0180(15) 0.0240(16) 0.0240(17) 0.0088(14) 0.0024(13) 0.0060(13)
C3D 0.0229(16) 0.0233(16) 0.0249(17) 0.0074(14) 0.0073(13) 0.0139(13)
C4D 0.0207(15) 0.0177(14) 0.0205(16) 0.0060(13) 0.0097(13) 0.0096(12)
C5D 0.0138(14) 0.0151(13) 0.0174(15) 0.0020(12) 0.0054(12) 0.0030(11)

loop_
_atom_type_symbol
_atom_type_description
_atom_type_scat_dispersion_real
_atom_type_scat_dispersion_imag
_atom_type_scat_source
C C 0.0033 0.0016 'International Tables Vol C Tables 4.2.6.8 and 6.1.1.4'
H H 0.0000 0.0000 'International Tables Vol C Tables 4.2.6.8 and 6.1.1.4'
N N 0.0061 0.0033 'International Tables Vol C Tables 4.2.6.8 and 6.1.1.4'
O O 0.0106 0.0060 'International Tables Vol C Tables 4.2.6.8 and 6.1.1.4'
Cl Cl 0.1484 0.1585 'International Tables Vol C Tables 4.2.6.8 and 6.1.1.4'
Cu Cu 0.3201 1.2651 'International Tables Vol C Tables 4.2.6.8 and 6.1.1.4'
Se Se -0.0929 2.2259 'International Tables Vol C Tables 4.2.6.8 and 6.1.1.4'

loop_
_geom_angle_atom_site_label_1
_geom_angle_atom_site_label_2
_geom_angle_atom_site_label_3
_geom_angle
_geom_angle_site_symmetry_1
_geom_angle_site_symmetry_3
O3W Cu O1W 169.60(9) . .
O3W Cu N1A 90.87(9) . .
O1W Cu N1A 88.84(9) . .
O3W Cu N1B 89.78(9) . .
O1W Cu N1B 89.80(9) . .
N1A Cu N1B 175.96(9) . .
O3W Cu O2W 93.47(9) . .
O1W Cu O2W 96.93(9) . .
N1A Cu O2W 90.76(8) . .
N1B Cu O2W 93.17(8) . .
N2A Se1A N3A 93.55(10) . .
N2A Se1A N3C 168.75(9) . .
N3A Se1A N3C 76.52(9) . .
N2A Se1A N3B 64.76(9) . 2_666
N3A Se1A N3B 146.39(8) . 2_666
N3C Se1A N3B 126.49(6) . 2_666
N2A Se1A Se1A 111.86(8) . 2_666
N3B Se1A Se1A 103.48(4) 2_666 2_666
Se1A Se1A Se1B 114.928(12) 2_666 2_666
N2B Se1B N3B 94.44(10) . .
N2B Se1B Se1B 75.84(8) . 2_566
N3B Se1B Se1B 74.00(7) . 2_566
N3C Se1C N2C 93.53(11) . .
N3D Se1D N2D 93.97(11) . .
N3D Se1D N2C 75.55(9) . .
N2D Se1D N2C 169.49(10) . .
O14 Cl1 O11 110.18(13) . .
O14 Cl1 O13 110.53(14) . .
O11 Cl1 O13 109.76(13) . .
O14 Cl1 O12 108.82(13) . .
O11 Cl1 O12 108.64(12) . .
O13 Cl1 O12 108.88(12) . .
O23 Cl2 O22 109.45(16) . .
O23 Cl2 O24 109.83(19) . .
O22 Cl2 O24 107.79(17) . .
O23 Cl2 O21 109.37(16) . .
O22 Cl2 O21 110.61(14) . .
O24 Cl2 O21 109.78(15) . .
Cu O1W H1W1 127(2) . .
Cu O1W H1W2 121(2) . .
H1W1 O1W H1W2 105(2) . .
Cu O2W H2W1 133(2) . .
Cu O2W H2W2 113(2) . .
H2W1 O2W H2W2 109(2) . .
Cu O3W H3W1 125(2) . .
Cu O3W H3W2 115(2) . .
H3W1 O3W H3W2 105(2) . .
C1A N1A C5A 116.6(2) . .
C1A N1A Cu 120.54(18) . .
C5A N1A Cu 122.06(17) . .
C4A N2A Se1A 107.83(18) . .
C5A N3A Se1A 106.30(17) . .
C5A N3A Se1C 149.70(17) . .
Se1A N3A Se1C 101.47(9) . .
C1B N1B C5B 116.4(2) . .
C1B N1B Cu 123.41(19) . .
C5B N1B Cu 119.58(17) . .
C4B N2B Se1B 106.63(18) . .
C5B N3B Se1B 106.04(18) . .
C1C N1C C5C 116.7(2) . .
C4C N2C Se1C 107.48(18) . .
C4C N2C Se1D 143.77(19) . .
Se1C N2C Se1D 108.71(10) . .
C5C N3C Se1C 107.11(18) . .
C5C N3C Se1A 143.94(18) . .
Se1C N3C Se1A 108.76(10) . .
C1D N1D C5D 116.5(2) . .
C4D N2D Se1D 106.82(19) . .
C5D N3D Se1D 106.52(18) . .
C5D N3D Se1C 149.81(18) . .
Se1D N3D Se1C 103.67(10) . .
N1A C1A C2A 125.2(3) . .
N1A C1A H1AA 117.4 . .
C2A C1A H1AA 117.4 . .
C3A C2A C1A 119.9(3) . .
C3A C2A H2AA 120.1 . .
C1A C2A H2AA 120.1 . .
C2A C3A C4A 117.3(3) . .
C2A C3A H3AA 121.3 . .
C4A C3A H3AA 121.3 . .
N2A C4A C3A 125.3(2) . .
N2A C4A C5A 115.1(2) . .
C3A C4A C5A 119.6(2) . .
N3A C5A N1A 121.6(2) . .
N3A C5A C4A 117.2(2) . .
N1A C5A C4A 121.2(2) . .
N1B C1B C2B 124.8(3) . .
N1B C1B H1BA 117.6 . .
C2B C1B H1BA 117.6 . .
C3B C2B C1B 120.6(3) . .
C3B C2B H2BA 119.7 . .
C1B C2B H2BA 119.7 . .
C2B C3B C4B 117.4(2) . .
C2B C3B H3BA 121.3 . .
C4B C3B H3BA 121.3 . .
N2B C4B C3B 125.7(2) . .
N2B C4B C5B 115.8(2) . .
C3B C4B C5B 118.5(3) . .
N3B C5B N1B 120.9(2) . .
N3B C5B C4B 117.1(2) . .
N1B C5B C4B 122.0(2) . .
N1C C1C C2C 124.5(3) . .
N1C C1C H1CA 117.7 . .
C2C C1C H1CA 117.7 . .
C3C C2C C1C 120.5(3) . .
C3C C2C H2CA 119.7 . .
C1C C2C H2CA 119.7 . .
C2C C3C C4C 117.3(3) . .
C2C C3C H3CA 121.3 . .
C4C C3C H3CA 121.3 . .
N2C C4C C3C 126.0(3) . .
N2C C4C C5C 115.4(3) . .
C3C C4C C5C 118.6(3) . .
N3C C5C N1C 121.2(2) . .
N3C C5C C4C 116.5(2) . .
N1C C5C C4C 122.3(3) . .
N1D C1D C2D 124.8(3) . .
N1D C1D H1DA 117.6 . .
C2D C1D H1DA 117.6 . .
C3D C2D C1D 120.1(3) . .
C3D C2D H2DA 119.9 . .
C1D C2D H2DA 119.9 . .
C2D C3D C4D 117.7(3) . .
C2D C3D H3DA 121.2 . .
C4D C3D H3DA 121.2 . .
N2D C4D C3D 125.5(3) . .
N2D C4D C5D 115.6(3) . .
C3D C4D C5D 119.0(3) . .
N3D C5D N1D 121.0(2) . .
N3D C5D C4D 117.1(3) . .
N1D C5D C4D 121.9(3) . .

loop_
_geom_bond_atom_site_label_1
_geom_bond_atom_site_label_2
_geom_bond_distance
_geom_bond_site_symmetry_2
Cu O3W 1.946(2) .
Cu O1W 1.949(2) .
Cu N1A 2.015(2) .
Cu N1B 2.023(2) .
Cu O2W 2.308(2) .
Se1A N2A 1.782(2) .
Se1A N3A 1.796(2) .
Se1A N3C 2.834(2) .
Se1A N3B 3.159(2) 2_666
Se1A Se1A 3.9218(6) 2_666
Se1A Se1B 3.9265(4) 2_666
Se1B N2B 1.781(2) .
Se1B N3B 1.796(2) .
Se1B Se1B 3.7550(6) 2_566
Se1B Se1C 3.8892(5) .
Se1C N3C 1.786(2) .
Se1C N2C 1.786(2) .
Se1C N3D 3.000(2) .
Se1C N3A 3.016(2) .
Se1C Se1D 3.8546(5) 2_676
Se1D N3D 1.786(2) .
Se1D N2D 1.791(2) .
Se1D N2C 2.871(2) .
Se1D O11 2.938(2) 2_676
Cl1 O14 1.432(2) .
Cl1 O11 1.435(2) .
Cl1 O13 1.436(2) .
Cl1 O12 1.4610(19) .
Cl2 O23 1.413(3) .
Cl2 O22 1.433(2) .
Cl2 O24 1.439(3) .
Cl2 O21 1.444(2) .
O1W H1W1 0.808(17) .
O1W H1W2 0.819(16) .
O2W H2W1 0.826(17) .
O2W H2W2 0.784(17) .
O3W H3W1 0.798(17) .
O3W H3W2 0.828(16) .
N1A C1A 1.316(3) .
N1A C5A 1.383(3) .
N2A C4A 1.321(3) .
N3A C5A 1.319(3) .
N1B C1B 1.317(3) .
N1B C5B 1.379(3) .
N2B C4B 1.332(4) .
N3B C5B 1.318(3) .
N1C C1C 1.309(4) .
N1C C5C 1.373(4) .
N2C C4C 1.330(4) .
N3C C5C 1.324(4) .
N1D C1D 1.313(4) .
N1D C5D 1.377(4) .
N2D C4D 1.328(4) .
N3D C5D 1.318(4) .
C1A C2A 1.426(4) .
C1A H1AA 0.9500 .
C2A C3A 1.360(4) .
C2A H2AA 0.9500 .
C3A C4A 1.420(4) .
C3A H3AA 0.9500 .
C4A C5A 1.444(4) .
C1B C2B 1.417(4) .
C1B H1BA 0.9500 .
C2B C3B 1.353(4) .
C2B H2BA 0.9500 .
C3B C4B 1.428(4) .
C3B H3BA 0.9500 .
C4B C5B 1.446(4) .
C1C C2C 1.426(4) .
C1C H1CA 0.9500 .
C2C C3C 1.355(4) .
C2C H2CA 0.9500 .
C3C C4C 1.421(4) .
C3C H3CA 0.9500 .
C4C C5C 1.442(4) .
C1D C2D 1.434(4) .
C1D H1DA 0.9500 .
C2D C3D 1.344(4) .
C2D H2DA 0.9500 .
C3D C4D 1.423(4) .
C3D H3DA 0.9500 .
C4D C5D 1.442(4) .

loop_
_geom_hbond_atom_site_label_D
_geom_hbond_atom_site_label_H
_geom_hbond_atom_site_label_A
_geom_hbond_distance_DH
_geom_hbond_distance_HA
_geom_hbond_distance_DA
_geom_hbond_angle_DHA
_geom_hbond_site_symmetry_A
O1W H1W1 N1C 0.808(17) 1.908(17) 2.710(3) 172(3) 2_666
O1W H1W2 O21 0.819(16) 2.023(18) 2.822(3) 165(3) .
O2W H2W1 O22 0.826(17) 2.149(18) 2.966(4) 170(3) 2_565
O2W H2W2 O24 0.784(17) 2.06(2) 2.807(3) 158(4) .
O3W H3W1 N1D 0.798(17) 1.959(17) 2.746(3) 169(3) .
O3W H3W2 O12 0.828(16) 1.961(17) 2.781(3) 171(3) .

loop_
_geom_torsion_atom_site_label_1
_geom_torsion_atom_site_label_2
_geom_torsion_atom_site_label_3
_geom_torsion_atom_site_label_4
_geom_torsion
_geom_torsion_site_symmetry_1
_geom_torsion_site_symmetry_4
N2B Se1B Se1C N3C 173.07(11) . .
N3B Se1B Se1C N3C -108.22(12) . .
Se1B Se1B Se1C N3C -92.40(8) 2_566 .
N2B Se1B Se1C N2C 85.78(12) . .
N3B Se1B Se1C N2C 164.49(11) . .
Se1B Se1B Se1C N2C -179.68(8) 2_566 .
N2B Se1B Se1C N3D 9.14(10) . .
N3B Se1B Se1C N3D 87.86(10) . .
Se1B Se1B Se1C N3D 103.68(5) 2_566 .
N2B Se1B Se1C N3A -110.48(10) . .
N3B Se1B Se1C N3A -31.76(10) . .
Se1B Se1B Se1C N3A -15.94(5) 2_566 .
N2B Se1B Se1C Se1D -17.01(9) . 2_676
N3B Se1B Se1C Se1D 61.71(9) . 2_676
Se1B Se1B Se1C Se1D 77.53(3) 2_566 2_676
O3W Cu N1A C1A -111.2(2) . .
O1W Cu N1A C1A 79.2(2) . .
O2W Cu N1A C1A -17.7(2) . .
O3W Cu N1A C5A 79.1(2) . .
O1W Cu N1A C5A -90.5(2) . .
O2W Cu N1A C5A 172.5(2) . .
N3A Se1A N2A C4A 0.4(2) . .
N3C Se1A N2A C4A -27.2(6) . .
N3B Se1A N2A C4A 153.7(2) 2_666 .
Se1A Se1A N2A C4A 58.7(2) 2_666 .
Se1B Se1A N2A C4A 161.7(3) 2_666 .
N2A Se1A N3A C5A 0.55(19) . .
N3C Se1A N3A C5A 175.21(19) . .
N3B Se1A N3A C5A -46.7(2) 2_666 .
Se1A Se1A N3A C5A -112.85(18) 2_666 .
Se1B Se1A N3A C5A -14.7(2) 2_666 .
N2A Se1A N3A Se1C -167.20(9) . .
N3C Se1A N3A Se1C 7.46(6) . .
N3B Se1A N3A Se1C 145.54(10) 2_666 .
Se1A Se1A N3A Se1C 79.40(7) 2_666 .
Se1B Se1A N3A Se1C 177.599(14) 2_666 .
N3C Se1C N3A C5A -168.4(4) . .
N2C Se1C N3A C5A 172.8(4) . .
N3D Se1C N3A C5A 9.7(4) . .
Se1D Se1C N3A C5A -70.6(3) 2_676 .
Se1B Se1C N3A C5A 82.4(3) . .
N3C Se1C N3A Se1A -12.18(10) . .
N2C Se1C N3A Se1A -31.0(4) . .
N3D Se1C N3A Se1A 165.90(8) . .
Se1D Se1C N3A Se1A 85.63(8) 2_676 .
Se1B Se1C N3A Se1A -121.41(7) . .
O3W Cu N1B C1B 83.1(2) . .
O1W Cu N1B C1B -107.3(2) . .
O2W Cu N1B C1B -10.3(2) . .
O3W Cu N1B C5B -87.5(2) . .
O1W Cu N1B C5B 82.1(2) . .
O2W Cu N1B C5B 179.06(19) . .
N3B Se1B N2B C4B 0.96(19) . .
Se1B Se1B N2B C4B -71.29(17) 2_566 .
Se1C Se1B N2B C4B 58.69(19) . .
N2B Se1B N3B C5B -0.58(19) . .
Se1B Se1B N3B C5B 73.30(17) 2_566 .
Se1C Se1B N3B C5B -118.91(19) . .
N3C Se1C N2C C4C 0.6(2) . .
N3D Se1C N2C C4C -176.4(2) . .
N3A Se1C N2C C4C 18.4(5) . .
Se1D Se1C N2C C4C -94.01(19) 2_676 .
Se1B Se1C N2C C4C 113.33(19) . .
N3C Se1C N2C Se1D 178.89(10) . .
N3D Se1C N2C Se1D 1.91(7) . .
N3A Se1C N2C Se1D -163.3(3) . .
Se1D Se1C N2C Se1D 84.29(8) 2_676 .
Se1B Se1C N2C Se1D -68.37(7) . .
N3D Se1D N2C C4C 174.1(3) . .
N2D Se1D N2C C4C 170.0(5) . .
O11 Se1D N2C C4C 17.5(3) 2_676 .
N3D Se1D N2C Se1C -3.15(11) . .
N2D Se1D N2C Se1C -7.3(6) . .
O11 Se1D N2C Se1C -159.76(9) 2_676 .
N2C Se1C N3C C5C -0.83(19) . .
N3D Se1C N3C C5C 10.5(5) . .
N3A Se1C N3C C5C -175.8(2) . .
Se1D Se1C N3C C5C 108.95(17) 2_676 .
Se1B Se1C N3C C5C -75.51(18) . .
N2C Se1C N3C Se1A -177.04(10) . .
N3D Se1C N3C Se1A -165.7(3) . .
N3A Se1C N3C Se1A 7.96(7) . .
Se1D Se1C N3C Se1A -67.26(8) 2_676 .
Se1B Se1C N3C Se1A 108.28(7) . .
N2A Se1A N3C C5C -158.5(4) . .
N3A Se1A N3C C5C 173.1(3) . .
N3B Se1A N3C C5C 20.4(3) 2_666 .
Se1A Se1A N3C C5C 111.1(3) 2_666 .
Se1B Se1A N3C C5C 9.4(4) 2_666 .
N2A Se1A N3C Se1C 15.4(5) . .
N3A Se1A N3C Se1C -13.11(11) . .
N3B Se1A N3C Se1C -165.73(8) 2_666 .
Se1A Se1A N3C Se1C -75.10(9) 2_666 .
Se1B Se1A N3C Se1C -176.71(2) 2_666 .
N3D Se1D N2D C4D 0.0(2) . .
N2C Se1D N2D C4D 4.0(7) . .
O11 Se1D N2D C4D 157.6(2) 2_676 .
N2D Se1D N3D C5D 0.9(2) . .
N2C Se1D N3D C5D -178.3(2) . .
O11 Se1D N3D C5D -77.4(3) 2_676 .
N2D Se1D N3D Se1C -178.92(10) . .
N2C Se1D N3D Se1C 1.83(7) . .
O11 Se1D N3D Se1C 102.8(2) 2_676 .
N3C Se1C N3D C5D 165.4(4) . .
N2C Se1C N3D C5D 177.3(4) . .
N3A Se1C N3D C5D -7.4(4) . .
Se1D Se1C N3D C5D 66.5(4) 2_676 .
Se1B Se1C N3D C5D -102.3(4) . .
N3C Se1C N3D Se1D -14.9(4) . .
N2C Se1C N3D Se1D -3.00(11) . .
N3A Se1C N3D Se1D 172.28(8) . .
Se1D Se1C N3D Se1D -113.86(9) 2_676 .
Se1B Se1C N3D Se1D 77.42(9) . .
C5A N1A C1A C2A 1.9(4) . .
Cu N1A C1A C2A -168.4(2) . .
N1A C1A C2A C3A 1.2(5) . .
C1A C2A C3A C4A -1.9(4) . .
Se1A N2A C4A C3A 177.8(2) . .
Se1A N2A C4A C5A -1.3(3) . .
C2A C3A C4A N2A -179.4(3) . .
C2A C3A C4A C5A -0.3(4) . .
Se1A N3A C5A N1A 177.9(2) . .
Se1C N3A C5A N1A -26.4(5) . .
Se1A N3A C5A C4A -1.4(3) . .
Se1C N3A C5A C4A 154.2(2) . .
C1A N1A C5A N3A 176.6(2) . .
Cu N1A C5A N3A -13.3(4) . .
C1A N1A C5A C4A -4.1(4) . .
Cu N1A C5A C4A 166.00(19) . .
N2A C4A C5A N3A 1.9(4) . .
C3A C4A C5A N3A -177.3(2) . .
N2A C4A C5A N1A -177.4(2) . .
C3A C4A C5A N1A 3.4(4) . .
C5B N1B C1B C2B 3.0(4) . .
Cu N1B C1B C2B -167.9(2) . .
N1B C1B C2B C3B 2.0(4) . .
C1B C2B C3B C4B -4.0(4) . .
Se1B N2B C4B C3B 175.7(2) . .
Se1B N2B C4B C5B -1.1(3) . .
C2B C3B C4B N2B -175.3(3) . .
C2B C3B C4B C5B 1.3(4) . .
Se1B N3B C5B N1B -179.9(2) . .
Se1B N3B C5B C4B 0.1(3) . .
C1B N1B C5B N3B 174.3(2) . .
Cu N1B C5B N3B -14.5(3) . .
C1B N1B C5B C4B -5.7(4) . .
Cu N1B C5B C4B 165.6(2) . .
N2B C4B C5B N3B 0.7(4) . .
C3B C4B C5B N3B -176.3(2) . .
N2B C4B C5B N1B -179.3(2) . .
C3B C4B C5B N1B 3.7(4) . .
C5C N1C C1C C2C 0.5(4) . .
N1C C1C C2C C3C 0.5(5) . .
C1C C2C C3C C4C -1.6(4) . .
Se1C N2C C4C C3C 178.6(2) . .
Se1D N2C C4C C3C 1.3(5) . .
Se1C N2C C4C C5C -0.2(3) . .
Se1D N2C C4C C5C -177.5(2) . .
C2C C3C C4C N2C -177.1(3) . .
C2C C3C C4C C5C 1.7(4) . .
Se1C N3C C5C N1C -177.8(2) . .
Se1A N3C C5C N1C -3.9(5) . .
Se1C N3C C5C C4C 0.9(3) . .
Se1A N3C C5C C4C 174.8(2) . .
C1C N1C C5C N3C 178.2(3) . .
C1C N1C C5C C4C -0.4(4) . .
N2C C4C C5C N3C -0.5(4) . .
C3C C4C C5C N3C -179.3(3) . .
N2C C4C C5C N1C 178.2(2) . .
C3C C4C C5C N1C -0.7(4) . .
C5D N1D C1D C2D 1.3(4) . .
N1D C1D C2D C3D 1.3(5) . .
C1D C2D C3D C4D -1.9(4) . .
Se1D N2D C4D C3D 178.6(2) . .
Se1D N2D C4D C5D -0.9(3) . .
C2D C3D C4D N2D -179.4(3) . .
C2D C3D C4D C5D 0.0(4) . .
Se1D N3D C5D N1D 177.9(2) . .
Se1C N3D C5D N1D -2.4(5) . .
Se1D N3D C5D C4D -1.6(3) . .
Se1C N3D C5D C4D 178.1(2) . .
C1D N1D C5D N3D 177.1(3) . .
C1D N1D C5D C4D -3.3(4) . .
N2D C4D C5D N3D 1.8(4) . .
C3D C4D C5D N3D -177.7(3) . .
N2D C4D C5D N1D -177.8(3) . .
C3D C4D C5D N1D 2.7(4) . .
